data_7247374
loop_
_publ_author_name
'Romanenko, Galina V.'
'Fokin, Sergey V.'
'Tolstikov, Svyatoslav E.'
'Letyagin, Gleb A.'
'Ovcharenko, Victor I.'
'Strizhenko, Kirill V.'
'Sheremetev, Aleksei B.'

_publ_section_title
;
 A co-crystal of heterobicyclic isomers as a product of the
 cyclocondensation reaction of 3,4-diaminofurazan with
 diethyl-2-oxosuccinate
;
_journal_issue 38
_journal_name_full CrystEngComm
_journal_page_first 5413
_journal_page_last 5419
_journal_paper_doi 10.1039/D3CE00769C
_journal_volume 25
_journal_year 2023
_chemical_formula_sum 'C8 H8 N4 O4'
_chemical_formula_weight 224.18
_space_group_crystal_system triclinic
_space_group_IT_number 2
_space_group_name_Hall '-P 1'
_space_group_name_H-M_alt 'P -1'
_atom_sites_solution_hydrogens difmap
_audit_creation_method SHELXL-2018/3
_audit_update_record
;
2023-07-02 deposited with the CCDC.	2023-08-24 downloaded from the CCDC.
;
_cell_angle_alpha 96.563(6)
_cell_angle_beta 102.071(6)
_cell_angle_gamma 108.791(5)
_cell_formula_units_Z 2
_cell_length_a 7.0461(7)
_cell_length_b 7.5519(6)
_cell_length_c 9.8725(9)
_cell_measurement_reflns_used 3105
_cell_measurement_temperature 296(2)
_cell_measurement_theta_max 67.64
_cell_measurement_theta_min 4.67
_cell_volume 476.88(8)
_computing_cell_refinement 'Bruker SAINT'
_computing_data_collection 'Bruker APEX2'
_computing_data_reduction 'Bruker SAINT'
_computing_molecular_graphics 'Bruker SHELXTL'
_computing_publication_material 'Bruker SHELXTL'
_computing_structure_refinement 'SHELXL-2018/3 (Sheldrick, 2018)'
_computing_structure_solution 'SHELXS-97 (Sheldrick 2008)'
_diffrn_ambient_temperature 296(2)
_diffrn_measured_fraction_theta_full 0.985
_diffrn_measured_fraction_theta_max 0.983
_diffrn_measurement_device_type 'Bruker APEX-II CCD'
_diffrn_measurement_method '\f and \w scans'
_diffrn_radiation_type CuK\a
_diffrn_radiation_wavelength 1.54178
_diffrn_reflns_av_R_equivalents 0.0272
_diffrn_reflns_av_unetI/netI 0.0276
_diffrn_reflns_Laue_measured_fraction_full 0.985
_diffrn_reflns_Laue_measured_fraction_max 0.983
_diffrn_reflns_limit_h_max 8
_diffrn_reflns_limit_h_min -8
_diffrn_reflns_limit_k_max 8
_diffrn_reflns_limit_k_min -9
_diffrn_reflns_limit_l_max 11
_diffrn_reflns_limit_l_min -11
_diffrn_reflns_number 5681
_diffrn_reflns_point_group_measured_fraction_full 0.985
_diffrn_reflns_point_group_measured_fraction_max 0.983
_diffrn_reflns_theta_full 67.679
_diffrn_reflns_theta_max 67.751
_diffrn_reflns_theta_min 4.671
_exptl_absorpt_coefficient_mu 1.104
_exptl_absorpt_correction_type none
_exptl_crystal_colour yellow_lemon
_exptl_crystal_density_diffrn 1.561
_exptl_crystal_description block
_exptl_crystal_F_000 232
_exptl_crystal_size_max 0.09
_exptl_crystal_size_mid 0.05
_exptl_crystal_size_min 0.01
_refine_diff_density_max 0.264
_refine_diff_density_min -0.154
_refine_diff_density_rms 0.039
_refine_ls_extinction_coef 0.0051(11)
_refine_ls_extinction_expression Fc^*^=kFc[1+0.001xFc^2^\l^3^/sin(2\q)]^-1/4^
_refine_ls_extinction_method 'SHELXL-2018/3 (Sheldrick 2018)'
_refine_ls_goodness_of_fit_ref 1.067
_refine_ls_hydrogen_treatment refall
_refine_ls_matrix_type full
_refine_ls_number_parameters 178
_refine_ls_number_reflns 1696
_refine_ls_number_restraints 0
_refine_ls_restrained_S_all 1.067
_refine_ls_R_factor_all 0.0407
_refine_ls_R_factor_gt 0.0365
_refine_ls_shift/su_max 0.000
_refine_ls_shift/su_mean 0.000
_refine_ls_structure_factor_coef Fsqd
_refine_ls_weighting_details 'w=1/[\s^2^(Fo^2^)+(0.0505P)^2^+0.1164P] where P=(Fo^2^+2Fc^2^)/3'
_refine_ls_weighting_scheme calc
_refine_ls_wR_factor_gt 0.0976
_refine_ls_wR_factor_ref 0.1019
_reflns_Friedel_coverage 0.000
_reflns_number_gt 1520
_reflns_number_total 1696
_reflns_threshold_expression 'I > 2\s(I)'
_cod_data_source_file d3ce00769c2.cif
_cod_data_source_block 777a
_cod_depositor_comments 'Adding full bibliography for 7247374--7247376.cif.'
_cod_database_code 7247374
_shelx_shelxl_version_number 2018/3
_shelx_space_group_comment
; 
The symmetry employed for this shelxl refinement is uniquely defined 
by the following loop, which should always be used as a source of 
symmetry information in preference to the above space-group names. 
They are only intended as comments. 
;

loop_
_space_group_symop_operation_xyz
'x, y, z'
'-x, -y, -z'

loop_
_atom_site_label
_atom_site_type_symbol
_atom_site_fract_x
_atom_site_fract_y
_atom_site_fract_z
_atom_site_U_iso_or_equiv
_atom_site_adp_type
_atom_site_occupancy
_atom_site_site_symmetry_order
_atom_site_calc_flag
_atom_site_refinement_flags_posn
_atom_site_refinement_flags_adp
_atom_site_refinement_flags_occupancy
_atom_site_disorder_assembly
_atom_site_disorder_group
O1 O 1.0429(2) 0.56110(18) 0.85622(14) 0.0629(4) Uani 1 1 d . . . . .
N2 N 0.9061(2) 0.3820(2) 0.78355(17) 0.0560(4) Uani 1 1 d . . . . .
C3 C 0.8232(2) 0.4064(2) 0.66013(17) 0.0395(4) Uani 1 1 d . . . . .
N4 N 0.6782(2) 0.25454(18) 0.56133(15) 0.0441(3) Uani 1 1 d . . . . .
H4A H 0.647(4) 0.144(4) 0.589(3) 0.077(7) Uiso 1 1 d . . . . .
C5 C 0.5767(2) 0.2522(2) 0.42682(17) 0.0400(4) Uani 1 1 d . . . . .
O6 O 0.4487(2) 0.10166(16) 0.35502(13) 0.0545(3) Uani 1 1 d . . . . .
C7 C 0.6106(2) 0.4236(2) 0.36428(18) 0.0407(4) Uani 1 1 d . . . . .
H7A H 0.527(3) 0.392(3) 0.268(2) 0.049(5) Uiso 1 1 d . . . . .
C8 C 0.7326(2) 0.6071(2) 0.41390(16) 0.0374(3) Uani 1 1 d . . . . .
C9 C 0.7292(2) 0.7521(2) 0.31992(17) 0.0424(4) Uani 1 1 d . . . . .
O10 O 0.8387(2) 0.91549(16) 0.36072(14) 0.0642(4) Uani 1 1 d . . . . .
O11 O 0.59427(19) 0.67951(16) 0.19626(13) 0.0541(3) Uani 1 1 d . . . . .
C12 C 0.5840(3) 0.8093(3) 0.0960(2) 0.0594(5) Uani 1 1 d . . . . .
H12A H 0.443(4) 0.752(3) 0.037(3) 0.073(6) Uiso 1 1 d . . . . .
H12B H 0.605(3) 0.940(4) 0.154(3) 0.072(6) Uiso 1 1 d . . . . .
C13 C 0.7420(4) 0.8206(4) 0.0168(3) 0.0744(6) Uani 1 1 d . . . . .
H13A H 0.719(4) 0.889(4) -0.058(3) 0.079(7) Uiso 1 1 d . . . . .
H13B H 0.885(4) 0.879(4) 0.088(3) 0.088(8) Uiso 1 1 d . . . . .
H13C H 0.744(5) 0.704(5) -0.028(3) 0.106(10) Uiso 1 1 d . . . . .
N14 N 0.8686(2) 0.69169(19) 0.54269(15) 0.0446(4) Uani 1 1 d . . . . .
H14A H 0.933(3) 0.810(3) 0.554(2) 0.060(6) Uiso 1 1 d . . . . .
C15 C 0.9076(2) 0.6027(2) 0.65354(16) 0.0378(3) Uani 1 1 d . . . . .
N16 N 1.0407(2) 0.6959(2) 0.77268(15) 0.0516(4) Uani 1 1 d . . . . .

loop_
_atom_site_aniso_label
_atom_site_aniso_U_11
_atom_site_aniso_U_22
_atom_site_aniso_U_33
_atom_site_aniso_U_23
_atom_site_aniso_U_13
_atom_site_aniso_U_12
O1 0.0748(9) 0.0476(7) 0.0485(7) 0.0146(6) -0.0041(6) 0.0093(6)
N2 0.0625(9) 0.0411(8) 0.0537(9) 0.0163(7) 0.0033(7) 0.0096(7)
C3 0.0405(7) 0.0346(8) 0.0448(8) 0.0136(6) 0.0120(6) 0.0128(6)
N4 0.0506(7) 0.0264(6) 0.0509(8) 0.0149(6) 0.0099(6) 0.0076(5)
C5 0.0435(8) 0.0299(7) 0.0475(9) 0.0123(6) 0.0145(7) 0.0110(6)
O6 0.0645(7) 0.0291(6) 0.0544(7) 0.0121(5) 0.0033(6) 0.0025(5)
C7 0.0442(8) 0.0326(8) 0.0425(9) 0.0113(6) 0.0108(7) 0.0089(6)
C8 0.0394(7) 0.0307(7) 0.0424(8) 0.0110(6) 0.0133(6) 0.0100(6)
C9 0.0461(8) 0.0327(8) 0.0464(9) 0.0140(7) 0.0115(7) 0.0096(6)
O10 0.0816(9) 0.0323(6) 0.0575(8) 0.0167(5) 0.0002(7) 0.0008(6)
O11 0.0597(7) 0.0389(6) 0.0520(7) 0.0187(5) 0.0044(6) 0.0051(5)
C12 0.0658(12) 0.0497(10) 0.0554(11) 0.0230(9) 0.0029(9) 0.0146(9)
C13 0.0913(17) 0.0760(16) 0.0534(12) 0.0272(12) 0.0160(12) 0.0235(13)
N14 0.0511(8) 0.0284(7) 0.0453(8) 0.0110(6) 0.0067(6) 0.0046(6)
C15 0.0387(7) 0.0314(7) 0.0419(8) 0.0083(6) 0.0111(6) 0.0101(6)
N16 0.0595(9) 0.0387(7) 0.0461(8) 0.0107(6) 0.0039(7) 0.0089(6)

loop_
_atom_type_symbol
_atom_type_description
_atom_type_scat_dispersion_real
_atom_type_scat_dispersion_imag
_atom_type_scat_source
C C 0.0181 0.0091 'International Tables Vol C Tables 4.2.6.8 and 6.1.1.4'
H H 0.0000 0.0000 'International Tables Vol C Tables 4.2.6.8 and 6.1.1.4'
N N 0.0311 0.0180 'International Tables Vol C Tables 4.2.6.8 and 6.1.1.4'
O O 0.0492 0.0322 'International Tables Vol C Tables 4.2.6.8 and 6.1.1.4'

loop_
_geom_angle_atom_site_label_1
_geom_angle_atom_site_label_2
_geom_angle_atom_site_label_3
_geom_angle
_geom_angle_site_symmetry_1
_geom_angle_site_symmetry_3
_geom_angle_publ_flag
N16 O1 N2 110.54(12) . . ?
C3 N2 O1 105.64(13) . . ?
N2 C3 N4 120.38(14) . . ?
N2 C3 C15 108.95(15) . . ?
N4 C3 C15 130.67(14) . . ?
C5 N4 C3 128.65(13) . . ?
O6 C5 N4 118.96(14) . . ?
O6 C5 C7 117.95(15) . . ?
N4 C5 C7 123.08(14) . . ?
C8 C7 C5 132.96(16) . . ?
C7 C8 N14 129.54(14) . . ?
C7 C8 C9 119.58(14) . . ?
N14 C8 C9 110.88(13) . . ?
O10 C9 O11 125.70(15) . . ?
O10 C9 C8 120.87(15) . . ?
O11 C9 C8 113.41(13) . . ?
C9 O11 C12 117.23(13) . . ?
C13 C12 O11 109.94(17) . . ?
C8 N14 C15 126.11(14) . . ?
N16 C15 N14 121.57(14) . . ?
N16 C15 C3 109.44(14) . . ?
N14 C15 C3 128.97(15) . . ?
C15 N16 O1 105.43(13) . . ?

loop_
_geom_bond_atom_site_label_1
_geom_bond_atom_site_label_2
_geom_bond_distance
_geom_bond_site_symmetry_2
_geom_bond_publ_flag
O1 N16 1.3832(18) . ?
O1 N2 1.3862(19) . ?
N2 C3 1.297(2) . ?
C3 N4 1.372(2) . ?
C3 C15 1.423(2) . ?
N4 C5 1.366(2) . ?
C5 O6 1.223(2) . ?
C5 C7 1.469(2) . ?
C7 C8 1.342(2) . ?
C8 N14 1.361(2) . ?
C8 C9 1.517(2) . ?
C9 O10 1.193(2) . ?
C9 O11 1.312(2) . ?
O11 C12 1.478(2) . ?
C12 C13 1.476(3) . ?
N14 C15 1.373(2) . ?
C15 N16 1.297(2) . ?

loop_
_geom_hbond_atom_site_label_D
_geom_hbond_atom_site_label_H
_geom_hbond_atom_site_label_A
_geom_hbond_distance_DH
_geom_hbond_distance_HA
_geom_hbond_distance_DA
_geom_hbond_angle_DHA
_geom_hbond_site_symmetry_A
_geom_hbond_publ_flag
N4 H4A O6 0.88(3) 1.94(3) 2.8257(17) 175(2) 2_656 yes
N14 H14A O10 0.84(2) 2.12(2) 2.9246(19) 160(2) 2_776 yes
